data_2104472
loop_
_publ_author_name
'Wang, Ruimin'
'Lehmann, Christian W.'
'Englert, Ulli'

_publ_section_title
;
 Weak interactions in chain polymers
 [<i>M</i>(\m-<i>X</i>)~2~<i>L</i>~2~]~{\\infty ~} (<i>M</i> = Zn, Cd;
 <i>X</i> = Cl, Br; <i>L</i> = substituted pyridine) -- an electron
 density study
;
_journal_coeditor_code SO5025
_journal_issue 5
_journal_name_full 'Acta Crystallographica Section B'
_journal_page_first 600
_journal_page_last 611
_journal_paper_doi 10.1107/S0108768109028626
_journal_volume 65
_journal_year 2009
_chemical_formula_moiety 'C10 H6 Cl6 N2 Zn'
_chemical_formula_sum 'C10 H6 Cl6 N2 Zn'
_chemical_formula_weight 432.24
_chemical_name_systematic
;
 ?
;
_space_group_IT_number 117
_symmetry_cell_setting tetragonal
_symmetry_space_group_name_Hall 'P -4 -2ab'
_symmetry_space_group_name_H-M 'P -4 b 2'
_atom_sites_solution_hydrogens geom
_atom_sites_solution_primary direct
_atom_sites_solution_secondary difmap
_audit_creation_method SHELXL-97
_cell_angle_alpha 90.00
_cell_angle_beta 90.00
_cell_angle_gamma 90.00
_cell_formula_units_Z 2
_cell_length_a 13.7958(4)
_cell_length_b 13.7958(4)
_cell_length_c 3.6371(2)
_cell_measurement_reflns_used 7837
_cell_measurement_temperature 100(2)
_cell_measurement_theta_max 52.58
_cell_measurement_theta_min 2.95
_cell_volume 692.23(5)
_computing_cell_refinement SMART
_computing_data_collection 'SMART (Bruker, 2001)'
_computing_data_reduction 'SAINT (Bruker, 1999)'
_computing_molecular_graphics 'PLATON (Spek, 2003)'
_computing_publication_material 'SHELXL97 (Sheldrick, 1997b)'
_computing_structure_refinement 'SHELXL97 (Sheldrick, 1997b)'
_computing_structure_solution 'SHELXS97 (Sheldrick, 1997a)'
_diffrn_ambient_temperature 100(2)
_diffrn_measured_fraction_theta_full 0.999
_diffrn_measured_fraction_theta_max 0.999
_diffrn_measurement_device_type 'CCD area detector'
_diffrn_measurement_method '\w scans'
_diffrn_radiation_monochromator graphite
_diffrn_radiation_source 'fine-focus sealed tube'
_diffrn_radiation_type MoK\a
_diffrn_radiation_wavelength 0.71073
_diffrn_reflns_av_R_equivalents 0.0534
_diffrn_reflns_av_sigmaI/netI 0.0251
_diffrn_reflns_limit_h_max 31
_diffrn_reflns_limit_h_min -31
_diffrn_reflns_limit_k_max 31
_diffrn_reflns_limit_k_min -31
_diffrn_reflns_limit_l_max 8
_diffrn_reflns_limit_l_min -8
_diffrn_reflns_number 54172
_diffrn_reflns_theta_full 54.42
_diffrn_reflns_theta_max 54.42
_diffrn_reflns_theta_min 2.95
_exptl_absorpt_coefficient_mu 2.914
_exptl_absorpt_correction_T_max 0.678
_exptl_absorpt_correction_T_min 0.241
_exptl_absorpt_correction_type numerical
_exptl_absorpt_process_details 'J. De Meulenaer, H. Tompa, Acta Crystallogr. 19 (1965) 1014.'
_exptl_crystal_colour colorless
_exptl_crystal_density_diffrn 2.074
_exptl_crystal_density_method 'not measured'
_exptl_crystal_description rod
_exptl_crystal_F_000 424
_exptl_crystal_size_max 0.60
_exptl_crystal_size_mid 0.15
_exptl_crystal_size_min 0.15
_refine_diff_density_max 0.451
_refine_diff_density_min -0.385
_refine_ls_abs_structure_details 'Flack H D (1983), Acta Cryst. A39, 876-881'
_refine_ls_abs_structure_Flack 0.014(6)
_refine_ls_extinction_method none
_refine_ls_goodness_of_fit_ref 1.087
_refine_ls_hydrogen_treatment constr
_refine_ls_matrix_type full
_refine_ls_number_parameters 46
_refine_ls_number_reflns 4347
_refine_ls_number_restraints 0
_refine_ls_restrained_S_all 1.087
_refine_ls_R_factor_all 0.0269
_refine_ls_R_factor_gt 0.0228
_refine_ls_shift/su_max 0.003
_refine_ls_shift/su_mean 0.000
_refine_ls_structure_factor_coef Fsqd
_refine_ls_weighting_details 'calc w=1/[\s^2^(Fo^2^)+(0.0210P)^2^+0.0000P] where P=(Fo^2^+2Fc^2^)/3'
_refine_ls_weighting_scheme calc
_refine_ls_wR_factor_gt 0.0488
_refine_ls_wR_factor_ref 0.0494
_reflns_number_gt 3850
_reflns_number_total 4347
_reflns_threshold_expression >2sigma(I)
_cod_data_source_file so5025.cif
_cod_data_source_block comp1iam
_cod_database_code 2104472
_cod_database_fobs_code 2104472

loop_
_symmetry_equiv_pos_as_xyz
'x, y, z'
'-x, -y, z'
'y, -x, -z'
'-y, x, -z'
'x+1/2, -y+1/2, z'
'-x+1/2, y+1/2, z'
'y+1/2, x+1/2, -z'
'-y+1/2, -x+1/2, -z'

loop_
_atom_site_type_symbol
_atom_site_label
_atom_site_fract_x
_atom_site_fract_y
_atom_site_fract_z
_atom_site_U_iso_or_equiv
_atom_site_adp_type
_atom_site_calc_flag
_atom_site_refinement_flags
_atom_site_occupancy
_atom_site_disorder_assembly
_atom_site_disorder_group
Zn Zn1 1.0000 0.5000 0.5000 0.00882(2) Uani d S 1 . .
Cl Cl1 0.913154(9) 0.413154(9) 1.0000 0.00976(3) Uani d S 1 . .
Cl Cl2 0.608693(11) 0.629607(13) 0.75111(6) 0.01630(3) Uani d . 1 . .
N N1 0.88761(3) 0.61239(3) 0.5000 0.01034(8) Uani d S 1 . .
C C1 0.79635(4) 0.59074(5) 0.60068(18) 0.01091(8) Uani d . 1 . .
H H1 0.7804 0.5240 0.6711 0.014 Uiso calc R 1 . .
C C2 0.72398(5) 0.66115(5) 0.60688(18) 0.01124(8) Uani d . 1 . .
C C3 0.74396(4) 0.75604(4) 0.5000 0.01247(10) Uani d S 1 . .
H H3 0.6937 0.8063 0.5000 0.016 Uiso calc SR 1 . .

loop_
_atom_site_aniso_label
_atom_site_aniso_U_11
_atom_site_aniso_U_22
_atom_site_aniso_U_33
_atom_site_aniso_U_12
_atom_site_aniso_U_13
_atom_site_aniso_U_23
Zn1 0.00845(3) 0.00845(3) 0.00956(4) 0.00140(3) 0.000 0.000
Cl1 0.00974(4) 0.00974(4) 0.00980(5) -0.00107(4) -0.00090(5) 0.00090(5)
Cl2 0.00990(5) 0.02002(6) 0.01897(6) 0.00157(4) 0.00225(6) 0.00139(6)
N1 0.00961(12) 0.00961(12) 0.0118(2) 0.00165(15) -0.0001(2) -0.0001(2)
C1 0.00928(19) 0.0107(2) 0.01271(19) 0.00155(15) -0.00045(16) 0.00026(17)
C2 0.00935(19) 0.0136(2) 0.01079(18) 0.00216(15) -0.00019(16) 0.00015(17)
C3 0.01213(15) 0.01213(15) 0.0131(2) 0.0037(2) 0.0002(2) 0.0002(2)

loop_
_atom_type_symbol
_atom_type_description
_atom_type_scat_dispersion_real
_atom_type_scat_dispersion_imag
_atom_type_scat_source
C C .0033 .0016 'International Tables Vol C Tables 4.2.6.8 and 6.1.1.4'
H H .0000 .0000 'International Tables Vol C Tables 4.2.6.8 and 6.1.1.4'
N N .0061 .0033 'International Tables Vol C Tables 4.2.6.8 and 6.1.1.4'
Cl Cl .1484 .1585 'International Tables Vol C Tables 4.2.6.8 and 6.1.1.4'
Zn Zn .2839 1.4301 'International Tables Vol C Tables 4.2.6.8 and 6.1.1.4'

loop_
_geom_angle_atom_site_label_1
_geom_angle_atom_site_label_2
_geom_angle_atom_site_label_3
_geom_angle_site_symmetry_1
_geom_angle_site_symmetry_3
_geom_angle
_geom_angle_publ_flag
N1 Zn1 N1 . 2_765 180.0 ?
N1 Zn1 Cl1 . 2_765 90.0 ?
N1 Zn1 Cl1 . 2_764 90.0 ?
N1 Zn1 Cl1 2_765 2_764 90.0 ?
Cl1 Zn1 Cl1 2_765 2_764 94.050(7) ?
Cl1 Zn1 Cl1 2_765 . 85.951(7) ?
Cl1 Zn1 Cl1 2_764 . 180.0 ?
N1 Zn1 Cl1 . 1_554 90.0 ?
N1 Zn1 Cl1 2_765 1_554 90.0 ?
Zn1 Cl1 Zn1 1_556 . 94.049(7) ?
C1 N1 C1 . 8_666 119.34(7) ?
C1 N1 Zn1 . . 120.33(4) ?
C1 N1 Zn1 8_666 . 120.33(4) ?
N1 C1 C2 . . 121.36(6) ?
N1 C1 H1 . . 119.3 ?
C2 C1 H1 . . 119.3 ?
C1 C2 C3 . . 120.59(6) ?
C1 C2 Cl2 . . 119.23(5) ?
C3 C2 Cl2 . . 120.18(5) ?
C2 C3 C2 8_666 . 116.72(7) ?
C2 C3 H3 8_666 . 121.6 ?
C2 C3 H3 . . 121.6 ?

loop_
_geom_bond_atom_site_label_1
_geom_bond_atom_site_label_2
_geom_bond_site_symmetry_2
_geom_bond_distance
_geom_bond_publ_flag
Zn1 N1 . 2.1927(6) ?
Zn1 N1 2_765 2.1927(6) ?
Zn1 Cl1 2_765 2.48555(14) ?
Zn1 Cl1 2_764 2.48555(14) ?
Zn1 Cl1 . 2.48557(14) ?
Zn1 Cl1 1_554 2.48559(14) ?
Cl2 C2 . 1.7304(7) ?
N1 C1 . 1.3449(7) ?
N1 C1 8_666 1.3449(7) ?
C1 C2 . 1.3931(9) ?
C1 H1 . 0.9800 ?
C2 C3 . 1.3932(8) ?
C3 C2 8_666 1.3931(8) ?
C3 H3 . 0.9800 ?
